data_1522998
loop_
_publ_author_name
'Teske, C.L.'

_publ_section_title
;
 Darstellung und Kristallstruktur von Barium-Cadmium-Thiostannat(IV) Ba Cd
 Sn S4
;
_journal_name_full 'Zeitschrift fuer Anorganische und Allgemeine Chemie'
_journal_page_first 163
_journal_page_last 168
_journal_volume 460
_journal_year 1980
_chemical_formula_sum 'Ba Cd S4 Sn'
_chemical_name_systematic 'Ba Cd (Sn S4)'
_space_group_IT_number 43
_symmetry_space_group_name_Hall 'F 2 -2d'
_symmetry_space_group_name_H-M 'F d d 2'
_cell_angle_alpha 90
_cell_angle_beta 90
_cell_angle_gamma 90
_cell_formula_units_Z 32
_cell_length_a 21.86
_cell_length_b 21.69
_cell_length_c 13.18
_cell_volume 6249.210
_citation_journal_id_ASTM ZAACAB
_cod_data_source_file Teske_ZAACAB_1980_946.cif
_cod_data_source_block Ba1Cd1S4Sn1
_cod_original_cell_volume 6249.21
_cod_original_formula_sum 'Ba1 Cd1 S4 Sn1'
_cod_database_code 1522998

loop_
_symmetry_equiv_pos_as_xyz
x,y,z
-x,-y,z
-x+1/4,y+1/4,z+1/4
x+3/4,-y+3/4,z+1/4
x,y+1/2,z+1/2
-x,-y+1/2,z+1/2
-x+1/4,y+3/4,z+3/4
x+3/4,-y+5/4,z+3/4
x+1/2,y,z+1/2
-x+1/2,-y,z+1/2
-x+3/4,y+1/4,z+3/4
x+5/4,-y+3/4,z+3/4
x+1/2,y+1/2,z
-x+1/2,-y+1/2,z
-x+3/4,y+3/4,z+1/4
x+5/4,-y+5/4,z+1/4

loop_
_atom_site_label
_atom_site_type_symbol
_atom_site_fract_x
_atom_site_fract_y
_atom_site_fract_z
_atom_site_occupancy
_atom_site_U_iso_or_equiv
S6 S-2 0.127 0.044 0.401 1 0.0
Cd1 Cd+2 0.1255 0.0756 0.2207 1 0.0
Ba3 Ba+2 0.0026 0.2494 0.2557 1 0.0
S5 S-2 0.122 0.279 0.128 1 0.0
S7 S-2 0.289 0.624 0.366 1 0.0
Cd2 Cd+2 0.1225 0.6117 0.2513 1 0.0
Sn1 Sn+4 0.3741 0.6122 0.251 1 0.0
Sn2 Sn+4 0.1249 0.4322 0.2914 1 0.0
S3 S-2 0.13 0.218 0.379 1 0.0
S2 S-2 0.04 0.383 0.361 1 0.0
S4 S-2 0.124 0.459 0.118 1 0.0
S8 S-2 0.039 0.125 0.119 1 0.0
Ba2 Ba+2 0 0 0.5046 1 0.0
Ba1 Ba+2 0 0 0 1 0.0
S1 S-2 0.208 0.134 0.614 1 0.0
